data_4071835
loop_
_publ_author_name
'Zanardi, Alessandro'
'Corber\'an, Rosa'
'Mata, Jos\'e A.'
'Peris, Eduardo'

_publ_section_title
;
 Homo- and Heterodinuclear Complexes with Triazolyl-diylidene. An Easy
 Approach to Tandem Catalysts&#x22A5;
;
_journal_issue 14
_journal_name_full Organometallics
_journal_page_first 3570
_journal_paper_doi 10.1021/om800411v
_journal_volume 27
_journal_year 2008
_chemical_formula_moiety 'C23 H36 Cl3 Ir N3 Rh; CH2Cl2'
_chemical_formula_sum 'C24 H38 Cl5 Ir N3 Rh'
_chemical_formula_weight 840.93
_chemical_name_systematic
; 
 ? 
;
_space_group_IT_number 14
_symmetry_cell_setting monoclinic
_symmetry_Int_Tables_number 14
_symmetry_space_group_name_Hall '-P 2yn'
_symmetry_space_group_name_H-M 'P 1 21/n 1'
_atom_sites_solution_hydrogens geom
_atom_sites_solution_primary direct
_atom_sites_solution_secondary difmap
_audit_creation_method SHELXL-97
_cell_angle_alpha 90.00
_cell_angle_beta 106.8130(10)
_cell_angle_gamma 90.00
_cell_formula_units_Z 4
_cell_length_a 12.5908(4)
_cell_length_b 15.2228(6)
_cell_length_c 16.6788(6)
_cell_measurement_reflns_used 7028
_cell_measurement_temperature 298(2)
_cell_measurement_theta_max 27.50
_cell_measurement_theta_min 1.85
_cell_volume 3060.13(19)
_computing_structure_refinement 'SHELXL-97 (Sheldrick, 1997)'
_computing_structure_solution 'SHELXS-97 (Sheldrick, 1990)'
_diffrn_ambient_temperature 571(2)
_diffrn_measured_fraction_theta_full 0.999
_diffrn_measured_fraction_theta_max 0.999
_diffrn_radiation_monochromator graphite
_diffrn_radiation_probe x-ray
_diffrn_radiation_source 'fine-focus sealed tube'
_diffrn_radiation_type MoK\a
_diffrn_radiation_wavelength 0.71073
_diffrn_reflns_av_R_equivalents 0.0337
_diffrn_reflns_av_sigmaI/netI 0.0357
_diffrn_reflns_limit_h_max 16
_diffrn_reflns_limit_h_min -8
_diffrn_reflns_limit_k_max 19
_diffrn_reflns_limit_k_min -19
_diffrn_reflns_limit_l_max 20
_diffrn_reflns_limit_l_min -21
_diffrn_reflns_number 20994
_diffrn_reflns_theta_full 27.50
_diffrn_reflns_theta_max 27.50
_diffrn_reflns_theta_min 1.85
_exptl_absorpt_coefficient_mu 5.338
_exptl_absorpt_correction_type empirical
_exptl_crystal_colour Yellow
_exptl_crystal_density_diffrn 1.825
_exptl_crystal_density_method 'not measured'
_exptl_crystal_description Prism
_exptl_crystal_F_000 1640
_exptl_crystal_size_max 0.13
_exptl_crystal_size_mid 0.12
_exptl_crystal_size_min 0.08
_refine_diff_density_max 1.341
_refine_diff_density_min -0.945
_refine_diff_density_rms 0.099
_refine_ls_extinction_method none
_refine_ls_goodness_of_fit_ref 1.034
_refine_ls_hydrogen_treatment constr
_refine_ls_matrix_type full
_refine_ls_number_parameters 315
_refine_ls_number_reflns 7028
_refine_ls_number_restraints 0
_refine_ls_restrained_S_all 1.034
_refine_ls_R_factor_all 0.0377
_refine_ls_R_factor_gt 0.0267
_refine_ls_shift/su_max 0.002
_refine_ls_shift/su_mean 0.000
_refine_ls_structure_factor_coef Fsqd
_refine_ls_weighting_details 'calc w=1/[\s^2^(Fo^2^)+(0.0359P)^2^+2.6748P] where P=(Fo^2^+2Fc^2^)/3'
_refine_ls_weighting_scheme calc
_refine_ls_wR_factor_gt 0.0680
_refine_ls_wR_factor_ref 0.0755
_reflns_number_gt 5829
_reflns_number_total 7028
_reflns_threshold_expression >2sigma(I)
_cod_data_source_file om800411v-file003.cif
_cod_data_source_block str905m
_cod_original_sg_symbol_H-M P(2)1/n
_cod_database_code 4071835

loop_
_symmetry_equiv_pos_as_xyz
'x, y, z'
'-x+1/2, y+1/2, -z+1/2'
'-x, -y, -z'
'x-1/2, -y-1/2, z-1/2'

loop_
_atom_site_label
_atom_site_type_symbol
_atom_site_fract_x
_atom_site_fract_y
_atom_site_fract_z
_atom_site_U_iso_or_equiv
_atom_site_adp_type
_atom_site_occupancy
_atom_site_symmetry_multiplicity
_atom_site_calc_flag
_atom_site_refinement_flags
Ir1 Ir 0.714835(12) 0.810971(9) 0.082277(9) 0.03444(6) Uani 1 1 d .
C1 C 0.6330(3) 0.7141(2) 0.1238(2) 0.0343(8) Uani 1 1 d .
N1 N 0.5235(3) 0.7109(2) 0.1214(2) 0.0386(7) Uani 1 1 d .
Cl1 Cl 0.64274(10) 0.92150(7) 0.15662(7) 0.0515(3) Uani 1 1 d .
Rh2 Rh 0.34060(3) 0.59396(2) 0.14713(2) 0.04008(9) Uani 1 1 d .
N2 N 0.6714(3) 0.6349(2) 0.15256(19) 0.0355(7) Uani 1 1 d .
C2 C 0.4934(3) 0.6314(3) 0.1473(2) 0.0404(9) Uani 1 1 d .
Cl2 Cl 0.87036(10) 0.80018(7) 0.20746(7) 0.0533(3) Uani 1 1 d .
Cl3 Cl 0.31529(12) 0.55189(10) 0.00664(7) 0.0676(3) Uani 1 1 d .
N3 N 0.5854(3) 0.5855(2) 0.1665(2) 0.0387(7) Uani 1 1 d .
C3 C 0.4401(4) 0.7796(3) 0.0896(3) 0.0567(12) Uani 1 1 d .
H3A H 0.4758 0.8314 0.0770 0.085 Uiso 1 1 calc R
H3B H 0.4036 0.7932 0.1313 0.085 Uiso 1 1 calc R
H3C H 0.3864 0.7592 0.0397 0.085 Uiso 1 1 calc R
C4 C 0.7818(3) 0.5969(3) 0.1687(3) 0.0464(10) Uani 1 1 d .
H4A H 0.8306 0.6390 0.1551 0.070 Uiso 1 1 calc R
H4B H 0.7780 0.5453 0.1349 0.070 Uiso 1 1 calc R
H4C H 0.8094 0.5813 0.2268 0.070 Uiso 1 1 calc R
Cl4 Cl 0.5526(2) 0.8556(2) 0.34904(19) 0.1511(10) Uani 1 1 d .
C5 C 0.6002(4) 0.4928(3) 0.1909(3) 0.0542(11) Uani 1 1 d .
H5A H 0.5325 0.4703 0.1985 0.081 Uiso 1 1 calc R
H5B H 0.6587 0.4875 0.2424 0.081 Uiso 1 1 calc R
H5C H 0.6191 0.4599 0.1479 0.081 Uiso 1 1 calc R
Cl5 Cl 0.6817(3) 0.69523(19) 0.3685(2) 0.1782(15) Uani 1 1 d .
C6 C 0.7882(4) 0.7623(3) -0.0105(3) 0.0426(9) Uani 1 1 d .
C7 C 0.6717(4) 0.7611(3) -0.0440(2) 0.0436(9) Uani 1 1 d .
C8 C 0.6315(4) 0.8497(3) -0.0451(3) 0.0492(11) Uani 1 1 d .
C9 C 0.7272(5) 0.9060(3) -0.0157(3) 0.0560(12) Uani 1 1 d .
C10 C 0.8226(4) 0.8534(3) 0.0049(3) 0.0511(11) Uani 1 1 d .
C11 C 0.8650(5) 0.6864(3) -0.0051(4) 0.0671(15) Uani 1 1 d .
H11A H 0.8243 0.6325 -0.0090 0.101 Uiso 1 1 calc R
H11B H 0.9223 0.6883 0.0474 0.101 Uiso 1 1 calc R
H11C H 0.8979 0.6896 -0.0503 0.101 Uiso 1 1 calc R
C12 C 0.6002(5) 0.6836(3) -0.0772(3) 0.0644(14) Uani 1 1 d .
H12A H 0.5897 0.6786 -0.1364 0.097 Uiso 1 1 calc R
H12B H 0.5295 0.6909 -0.0670 0.097 Uiso 1 1 calc R
H12C H 0.6353 0.6313 -0.0497 0.097 Uiso 1 1 calc R
C13 C 0.5153(5) 0.8815(5) -0.0843(4) 0.088(2) Uani 1 1 d .
H13A H 0.5080 0.9012 -0.1403 0.132 Uiso 1 1 calc R
H13B H 0.4996 0.9293 -0.0519 0.132 Uiso 1 1 calc R
H13C H 0.4641 0.8344 -0.0858 0.132 Uiso 1 1 calc R
C14 C 0.7228(7) 1.0045(3) -0.0086(4) 0.097(2) Uani 1 1 d .
H14A H 0.6836 1.0198 0.0310 0.145 Uiso 1 1 calc R
H14B H 0.6851 1.0291 -0.0623 0.145 Uiso 1 1 calc R
H14C H 0.7969 1.0274 0.0101 0.145 Uiso 1 1 calc R
C15 C 0.9413(5) 0.8832(5) 0.0368(4) 0.0865(19) Uani 1 1 d .
H15A H 0.9435 0.9453 0.0469 0.130 Uiso 1 1 calc R
H15B H 0.9793 0.8702 -0.0041 0.130 Uiso 1 1 calc R
H15C H 0.9771 0.8530 0.0881 0.130 Uiso 1 1 calc R
C16 C 0.3863(5) 0.5790(4) 0.2780(3) 0.0662(15) Uani 1 1 d .
H16 H 0.4585 0.5682 0.2769 0.079 Uiso 1 1 calc R
C17 C 0.3476(5) 0.6628(4) 0.2589(3) 0.0668(14) Uani 1 1 d .
H17 H 0.3943 0.7030 0.2440 0.080 Uiso 1 1 calc R
C18 C 0.2337(7) 0.6950(5) 0.2602(5) 0.102(3) Uani 1 1 d .
H18A H 0.2157 0.6680 0.3073 0.122 Uiso 1 1 calc R
H18B H 0.2376 0.7580 0.2696 0.122 Uiso 1 1 calc R
C19 C 0.1450(7) 0.6772(6) 0.1854(6) 0.127(4) Uani 1 1 d .
H19A H 0.1318 0.7301 0.1515 0.152 Uiso 1 1 calc R
H19B H 0.0784 0.6657 0.2017 0.152 Uiso 1 1 calc R
C20 C 0.1606(4) 0.6030(5) 0.1314(4) 0.0801(19) Uani 1 1 d .
H20 H 0.1468 0.6147 0.0746 0.096 Uiso 1 1 calc R
C21 C 0.1928(5) 0.5201(5) 0.1571(4) 0.0783(18) Uani 1 1 d .
H21 H 0.2023 0.4805 0.1173 0.094 Uiso 1 1 calc R
C22 C 0.2141(7) 0.4879(6) 0.2455(5) 0.115(3) Uani 1 1 d .
H22A H 0.1616 0.5162 0.2697 0.138 Uiso 1 1 calc R
H22B H 0.1991 0.4253 0.2438 0.138 Uiso 1 1 calc R
C23 C 0.3246(6) 0.5025(6) 0.3006(4) 0.108(3) Uani 1 1 d .
H23A H 0.3679 0.4496 0.3014 0.130 Uiso 1 1 calc R
H23B H 0.3194 0.5116 0.3569 0.130 Uiso 1 1 calc R
C24 C 0.6770(7) 0.8044(5) 0.3482(5) 0.106(3) Uani 1 1 d .
H24A H 0.6884 0.8133 0.2937 0.127 Uiso 1 1 calc R
H24B H 0.7378 0.8328 0.3894 0.127 Uiso 1 1 calc R

loop_
_atom_site_aniso_label
_atom_site_aniso_U_11
_atom_site_aniso_U_22
_atom_site_aniso_U_33
_atom_site_aniso_U_23
_atom_site_aniso_U_13
_atom_site_aniso_U_12
Ir1 0.03708(9) 0.02962(8) 0.03575(9) -0.00116(6) 0.00917(6) 0.00069(5)
C1 0.037(2) 0.0332(18) 0.0306(18) -0.0014(15) 0.0069(15) 0.0014(15)
N1 0.0367(18) 0.0374(17) 0.0415(18) 0.0034(14) 0.0110(15) 0.0032(14)
Cl1 0.0616(7) 0.0426(6) 0.0504(6) -0.0072(4) 0.0166(5) 0.0092(5)
Rh2 0.03610(17) 0.04685(18) 0.03612(17) -0.00312(13) 0.00857(13) -0.00171(13)
N2 0.0362(17) 0.0332(16) 0.0359(16) 0.0026(13) 0.0087(13) 0.0007(13)
C2 0.040(2) 0.042(2) 0.037(2) 0.0022(17) 0.0089(17) -0.0032(17)
Cl2 0.0483(6) 0.0475(6) 0.0522(6) -0.0070(5) -0.0040(5) 0.0018(4)
Cl3 0.0802(9) 0.0790(9) 0.0406(6) -0.0107(6) 0.0128(6) 0.0033(7)
N3 0.0399(18) 0.0334(17) 0.0417(18) 0.0038(13) 0.0099(14) -0.0014(13)
C3 0.043(2) 0.048(3) 0.078(3) 0.018(2) 0.015(2) 0.012(2)
C4 0.042(2) 0.039(2) 0.054(3) 0.0022(18) 0.0074(19) 0.0079(17)
Cl4 0.1035(17) 0.198(3) 0.158(2) -0.024(2) 0.0491(16) -0.0146(18)
C5 0.054(3) 0.038(2) 0.071(3) 0.012(2) 0.019(2) 0.0013(19)
Cl5 0.196(3) 0.127(2) 0.166(3) 0.0315(18) -0.019(2) -0.0431(19)
C6 0.047(2) 0.043(2) 0.039(2) -0.0024(17) 0.0149(18) 0.0048(17)
C7 0.049(2) 0.046(2) 0.032(2) -0.0039(17) 0.0067(17) -0.0010(18)
C8 0.054(3) 0.054(3) 0.042(2) 0.015(2) 0.017(2) 0.015(2)
C9 0.083(4) 0.039(2) 0.057(3) 0.003(2) 0.038(3) 0.001(2)
C10 0.056(3) 0.053(3) 0.051(3) -0.003(2) 0.027(2) -0.013(2)
C11 0.066(3) 0.071(4) 0.071(4) 0.000(3) 0.029(3) 0.022(3)
C12 0.070(4) 0.067(3) 0.050(3) -0.011(2) 0.007(3) -0.020(3)
C13 0.077(4) 0.120(5) 0.070(4) 0.038(4) 0.025(3) 0.044(4)
C14 0.181(8) 0.039(3) 0.101(5) 0.012(3) 0.087(5) 0.007(4)
C15 0.068(4) 0.100(5) 0.097(5) -0.011(4) 0.034(3) -0.036(3)
C16 0.053(3) 0.104(5) 0.041(3) 0.000(3) 0.014(2) -0.011(3)
C17 0.064(3) 0.088(4) 0.055(3) -0.019(3) 0.027(3) -0.012(3)
C18 0.098(6) 0.125(7) 0.094(5) -0.037(4) 0.044(5) 0.017(4)
C19 0.076(5) 0.185(9) 0.113(6) -0.040(6) 0.019(5) 0.062(5)
C20 0.038(3) 0.134(6) 0.065(4) -0.014(4) 0.010(2) 0.007(3)
C21 0.059(3) 0.106(5) 0.075(4) -0.027(4) 0.029(3) -0.036(3)
C22 0.111(6) 0.145(7) 0.096(5) 0.023(5) 0.040(5) -0.053(5)
C23 0.093(5) 0.153(7) 0.080(5) 0.046(5) 0.029(4) -0.013(5)
C24 0.113(6) 0.118(7) 0.081(5) -0.012(4) 0.020(5) -0.032(5)

loop_
_atom_type_symbol
_atom_type_description
_atom_type_scat_dispersion_real
_atom_type_scat_dispersion_imag
_atom_type_scat_source
C C 0.0033 0.0016 'International Tables Vol C Tables 4.2.6.8 and 6.1.1.4'
H H 0.0000 0.0000 'International Tables Vol C Tables 4.2.6.8 and 6.1.1.4'
N N 0.0061 0.0033 'International Tables Vol C Tables 4.2.6.8 and 6.1.1.4'
Cl Cl 0.1484 0.1585 'International Tables Vol C Tables 4.2.6.8 and 6.1.1.4'
Rh Rh -1.1178 0.9187 'International Tables Vol C Tables 4.2.6.8 and 6.1.1.4'
Ir Ir -1.4442 7.9887 'International Tables Vol C Tables 4.2.6.8 and 6.1.1.4'

loop_
_geom_angle_atom_site_label_1
_geom_angle_atom_site_label_2
_geom_angle_atom_site_label_3
_geom_angle
C1 Ir1 C6 111.16(15)
C1 Ir1 C7 93.90(16)
C6 Ir1 C7 38.24(16)
C1 Ir1 C8 112.51(17)
C6 Ir1 C8 64.79(16)
C7 Ir1 C8 38.95(17)
C1 Ir1 C9 150.88(18)
C6 Ir1 C9 63.83(16)
C7 Ir1 C9 64.03(17)
C8 Ir1 C9 38.44(19)
C1 Ir1 C10 149.76(16)
C6 Ir1 C10 38.78(17)
C7 Ir1 C10 63.78(17)
C8 Ir1 C10 63.51(18)
C9 Ir1 C10 36.77(18)
C1 Ir1 Cl1 91.58(11)
C6 Ir1 Cl1 155.80(12)
C7 Ir1 Cl1 136.11(12)
C8 Ir1 Cl1 99.60(12)
C9 Ir1 Cl1 92.32(12)
C10 Ir1 Cl1 118.60(13)
C1 Ir1 Cl2 91.16(11)
C6 Ir1 Cl2 100.88(12)
C7 Ir1 Cl2 137.00(12)
C8 Ir1 Cl2 155.25(13)
C9 Ir1 Cl2 117.89(15)
C10 Ir1 Cl2 92.49(13)
Cl1 Ir1 Cl2 86.27(4)
N2 C1 N1 103.6(3)
N2 C1 Ir1 127.7(3)
N1 C1 Ir1 128.5(3)
C1 N1 C2 112.9(3)
C1 N1 C3 126.4(3)
C2 N1 C3 120.5(4)
C2 Rh2 C16 93.17(18)
C2 Rh2 C17 93.58(19)
C16 Rh2 C17 37.9(2)
C2 Rh2 C20 158.9(2)
C16 Rh2 C20 95.3(2)
C17 Rh2 C20 81.6(2)
C2 Rh2 C21 165.4(2)
C16 Rh2 C21 81.4(2)
C17 Rh2 C21 90.4(2)
C20 Rh2 C21 35.6(2)
C2 Rh2 Cl3 86.12(12)
C16 Rh2 Cl3 156.81(19)
C17 Rh2 Cl3 165.31(19)
C20 Rh2 Cl3 93.43(16)
C21 Rh2 Cl3 93.54(16)
C1 N2 N3 109.3(3)
C1 N2 C4 130.7(3)
N3 N2 C4 120.1(3)
N3 C2 N1 104.0(3)
N3 C2 Rh2 128.9(3)
N1 C2 Rh2 127.0(3)
C2 N3 N2 110.2(3)
C2 N3 C5 127.9(4)
N2 N3 C5 121.6(3)
C7 C6 C10 107.8(4)
C7 C6 C11 126.5(4)
C10 C6 C11 125.0(4)
C7 C6 Ir1 71.1(2)
C10 C6 Ir1 73.3(2)
C11 C6 Ir1 129.0(3)
C6 C7 C8 108.3(4)
C6 C7 C12 127.2(4)
C8 C7 C12 124.4(4)
C6 C7 Ir1 70.7(2)
C8 C7 Ir1 70.8(2)
C12 C7 Ir1 126.7(3)
C7 C8 C9 107.2(4)
C7 C8 C13 127.1(5)
C9 C8 C13 124.7(5)
C7 C8 Ir1 70.3(2)
C9 C8 Ir1 73.0(3)
C13 C8 Ir1 130.7(3)
C10 C9 C8 108.4(4)
C10 C9 C14 126.7(6)
C8 C9 C14 124.9(5)
C10 C9 Ir1 71.7(3)
C8 C9 Ir1 68.5(2)
C14 C9 Ir1 125.3(4)
C9 C10 C6 108.2(4)
C9 C10 C15 127.5(5)
C6 C10 C15 124.4(5)
C9 C10 Ir1 71.6(3)
C6 C10 Ir1 67.9(2)
C15 C10 Ir1 126.3(4)
C17 C16 C23 127.1(6)
C17 C16 Rh2 71.7(3)
C23 C16 Rh2 109.7(4)
C16 C17 C18 124.7(6)
C16 C17 Rh2 70.4(3)
C18 C17 Rh2 111.9(4)
C19 C18 C17 115.1(6)
C18 C19 C20 117.5(6)
C21 C20 C19 126.4(7)
C21 C20 Rh2 72.7(3)
C19 C20 Rh2 106.5(5)
C20 C21 C22 124.5(7)
C20 C21 Rh2 71.7(3)
C22 C21 Rh2 108.9(4)
C23 C22 C21 116.1(5)
C22 C23 C16 115.5(6)
Cl5 C24 Cl4 114.4(5)

loop_
_geom_bond_atom_site_label_1
_geom_bond_atom_site_label_2
_geom_bond_distance
Ir1 C1 2.032(4)
Ir1 C6 2.150(4)
Ir1 C7 2.155(4)
Ir1 C8 2.161(4)
Ir1 C9 2.221(4)
Ir1 C10 2.222(4)
Ir1 Cl1 2.4173(10)
Ir1 Cl2 2.4198(11)
C1 N2 1.336(5)
C1 N1 1.368(5)
N1 C2 1.374(5)
N1 C3 1.468(5)
Rh2 C2 2.006(4)
Rh2 C16 2.102(5)
Rh2 C17 2.118(5)
Rh2 C20 2.209(5)
Rh2 C21 2.222(5)
Rh2 Cl3 2.3603(12)
N2 N3 1.392(4)
N2 C4 1.457(5)
C2 N3 1.311(5)
N3 C5 1.465(5)
Cl4 C24 1.753(9)
Cl5 C24 1.694(8)
C6 C7 1.410(6)
C6 C10 1.453(6)
C6 C11 1.493(6)
C7 C8 1.439(6)
C7 C12 1.491(6)
C8 C9 1.443(7)
C8 C13 1.500(7)
C9 C10 1.401(7)
C9 C14 1.507(7)
C10 C15 1.505(7)
C16 C17 1.370(8)
C16 C23 1.508(9)
C17 C18 1.521(9)
C18 C19 1.439(11)
C19 C20 1.493(9)
C20 C21 1.356(9)
C21 C22 1.503(9)
C22 C23 1.445(10)

loop_
_geom_torsion_atom_site_label_1
_geom_torsion_atom_site_label_2
_geom_torsion_atom_site_label_3
_geom_torsion_atom_site_label_4
_geom_torsion
C6 Ir1 C1 N2 51.5(4)
C7 Ir1 C1 N2 86.7(3)
C8 Ir1 C1 N2 122.0(3)
C9 Ir1 C1 N2 125.5(4)
C10 Ir1 C1 N2 46.4(5)
Cl1 Ir1 C1 N2 -136.9(3)
Cl2 Ir1 C1 N2 -50.6(3)
C6 Ir1 C1 N1 -121.5(3)
C7 Ir1 C1 N1 -86.3(4)
C8 Ir1 C1 N1 -51.0(4)
C9 Ir1 C1 N1 -47.6(5)
C10 Ir1 C1 N1 -126.7(4)
Cl1 Ir1 C1 N1 50.1(3)
Cl2 Ir1 C1 N1 136.4(3)
N2 C1 N1 C2 -0.6(4)
Ir1 C1 N1 C2 173.7(3)
N2 C1 N1 C3 -176.1(4)
Ir1 C1 N1 C3 -1.8(6)
N1 C1 N2 N3 0.4(4)
Ir1 C1 N2 N3 -174.0(3)
N1 C1 N2 C4 179.6(4)
Ir1 C1 N2 C4 5.2(6)
C1 N1 C2 N3 0.6(4)
C3 N1 C2 N3 176.4(4)
C1 N1 C2 Rh2 -175.7(3)
C3 N1 C2 Rh2 0.2(6)
C16 Rh2 C2 N3 67.0(4)
C17 Rh2 C2 N3 105.0(4)
C20 Rh2 C2 N3 -179.2(5)
C21 Rh2 C2 N3 -0.6(10)
Cl3 Rh2 C2 N3 -89.7(4)
C16 Rh2 C2 N1 -117.7(4)
C17 Rh2 C2 N1 -79.7(4)
C20 Rh2 C2 N1 -3.9(8)
C21 Rh2 C2 N1 174.7(7)
Cl3 Rh2 C2 N1 85.6(3)
N1 C2 N3 N2 -0.3(4)
Rh2 C2 N3 N2 175.8(3)
N1 C2 N3 C5 -174.2(4)
Rh2 C2 N3 C5 1.9(6)
C1 N2 N3 C2 0.0(4)
C4 N2 N3 C2 -179.3(4)
C1 N2 N3 C5 174.3(4)
C4 N2 N3 C5 -5.0(5)
C1 Ir1 C6 C7 68.1(3)
C8 Ir1 C6 C7 -37.7(3)
C9 Ir1 C6 C7 -80.5(3)
C10 Ir1 C6 C7 -116.1(4)
Cl1 Ir1 C6 C7 -91.0(4)
Cl2 Ir1 C6 C7 163.6(2)
C1 Ir1 C6 C10 -175.8(3)
C7 Ir1 C6 C10 116.1(4)
C8 Ir1 C6 C10 78.4(3)
C9 Ir1 C6 C10 35.6(3)
Cl1 Ir1 C6 C10 25.1(4)
Cl2 Ir1 C6 C10 -80.3(3)
C1 Ir1 C6 C11 -54.1(5)
C7 Ir1 C6 C11 -122.1(5)
C8 Ir1 C6 C11 -159.8(5)
C9 Ir1 C6 C11 157.4(5)
C10 Ir1 C6 C11 121.8(6)
Cl1 Ir1 C6 C11 146.9(4)
Cl2 Ir1 C6 C11 41.5(5)
C10 C6 C7 C8 -3.5(5)
C11 C6 C7 C8 -173.9(4)
Ir1 C6 C7 C8 61.1(3)
C10 C6 C7 C12 173.5(4)
C11 C6 C7 C12 3.1(8)
Ir1 C6 C7 C12 -121.9(5)
C10 C6 C7 Ir1 -64.6(3)
C11 C6 C7 Ir1 125.0(5)
C1 Ir1 C7 C6 -119.9(3)
C8 Ir1 C7 C6 118.4(4)
C9 Ir1 C7 C6 80.0(3)
C10 Ir1 C7 C6 38.8(3)
Cl1 Ir1 C7 C6 143.8(2)
Cl2 Ir1 C7 C6 -24.0(3)
C1 Ir1 C7 C8 121.8(3)
C6 Ir1 C7 C8 -118.4(4)
C9 Ir1 C7 C8 -38.4(3)
C10 Ir1 C7 C8 -79.5(3)
Cl1 Ir1 C7 C8 25.4(3)
Cl2 Ir1 C7 C8 -142.3(2)
C1 Ir1 C7 C12 2.7(4)
C6 Ir1 C7 C12 122.6(5)
C8 Ir1 C7 C12 -119.1(5)
C9 Ir1 C7 C12 -157.5(5)
C10 Ir1 C7 C12 161.4(5)
Cl1 Ir1 C7 C12 -93.7(4)
Cl2 Ir1 C7 C12 98.6(4)
C6 C7 C8 C9 3.2(5)
C12 C7 C8 C9 -174.0(4)
Ir1 C7 C8 C9 64.2(3)
C6 C7 C8 C13 172.3(5)
C12 C7 C8 C13 -4.9(7)
Ir1 C7 C8 C13 -126.7(5)
C6 C7 C8 Ir1 -61.0(3)
C12 C7 C8 Ir1 121.8(4)
C1 Ir1 C8 C7 -66.7(3)
C6 Ir1 C8 C7 37.0(3)
C9 Ir1 C8 C7 116.0(4)
C10 Ir1 C8 C7 80.3(3)
Cl1 Ir1 C8 C7 -162.5(2)
Cl2 Ir1 C8 C7 95.5(4)
C1 Ir1 C8 C9 177.3(3)
C6 Ir1 C8 C9 -79.0(3)
C7 Ir1 C8 C9 -116.0(4)
C10 Ir1 C8 C9 -35.7(3)
Cl1 Ir1 C8 C9 81.5(3)
Cl2 Ir1 C8 C9 -20.5(5)
C1 Ir1 C8 C13 55.9(6)
C6 Ir1 C8 C13 159.6(6)
C7 Ir1 C8 C13 122.5(7)
C9 Ir1 C8 C13 -121.4(7)
C10 Ir1 C8 C13 -157.2(6)
Cl1 Ir1 C8 C13 -39.9(6)
Cl2 Ir1 C8 C13 -142.0(5)
C7 C8 C9 C10 -1.5(5)
C13 C8 C9 C10 -171.0(5)
Ir1 C8 C9 C10 60.8(3)
C7 C8 C9 C14 178.7(4)
C13 C8 C9 C14 9.3(8)
Ir1 C8 C9 C14 -118.9(5)
C7 C8 C9 Ir1 -62.4(3)
C13 C8 C9 Ir1 128.2(5)
C1 Ir1 C9 C10 -124.3(4)
C6 Ir1 C9 C10 -37.5(3)
C7 Ir1 C9 C10 -80.3(3)
C8 Ir1 C9 C10 -119.2(4)
Cl1 Ir1 C9 C10 138.3(3)
Cl2 Ir1 C9 C10 51.2(3)
C1 Ir1 C9 C8 -5.1(5)
C6 Ir1 C9 C8 81.7(3)
C7 Ir1 C9 C8 38.9(3)
C10 Ir1 C9 C8 119.2(4)
Cl1 Ir1 C9 C8 -102.6(3)
Cl2 Ir1 C9 C8 170.4(2)
C1 Ir1 C9 C14 113.2(6)
C6 Ir1 C9 C14 -159.9(6)
C7 Ir1 C9 C14 157.3(6)
C8 Ir1 C9 C14 118.3(7)
C10 Ir1 C9 C14 -122.5(7)
Cl1 Ir1 C9 C14 15.8(6)
Cl2 Ir1 C9 C14 -71.2(6)
C8 C9 C10 C6 -0.6(5)
C14 C9 C10 C6 179.1(5)
Ir1 C9 C10 C6 58.3(3)
C8 C9 C10 C15 179.0(5)
C14 C9 C10 C15 -1.3(8)
Ir1 C9 C10 C15 -122.1(5)
C8 C9 C10 Ir1 -58.9(3)
C14 C9 C10 Ir1 120.9(5)
C7 C6 C10 C9 2.6(5)
C11 C6 C10 C9 173.2(5)
Ir1 C6 C10 C9 -60.5(3)
C7 C6 C10 C15 -177.0(5)
C11 C6 C10 C15 -6.5(7)
Ir1 C6 C10 C15 119.8(5)
C7 C6 C10 Ir1 63.1(3)
C11 C6 C10 Ir1 -126.3(5)
C1 Ir1 C10 C9 127.0(4)
C6 Ir1 C10 C9 119.3(4)
C7 Ir1 C10 C9 81.0(3)
C8 Ir1 C10 C9 37.3(3)
Cl1 Ir1 C10 C9 -49.3(3)
Cl2 Ir1 C10 C9 -136.4(3)
C1 Ir1 C10 C6 7.7(5)
C7 Ir1 C10 C6 -38.3(2)
C8 Ir1 C10 C6 -82.0(3)
C9 Ir1 C10 C6 -119.3(4)
Cl1 Ir1 C10 C6 -168.6(2)
Cl2 Ir1 C10 C6 104.3(2)
C1 Ir1 C10 C15 -109.5(5)
C6 Ir1 C10 C15 -117.3(6)
C7 Ir1 C10 C15 -155.6(5)
C8 Ir1 C10 C15 160.8(5)
C9 Ir1 C10 C15 123.4(6)
Cl1 Ir1 C10 C15 74.2(5)
Cl2 Ir1 C10 C15 -12.9(5)
C2 Rh2 C16 C17 91.8(3)
C20 Rh2 C16 C17 -68.9(4)
C21 Rh2 C16 C17 -101.8(4)
Cl3 Rh2 C16 C17 179.3(3)
C2 Rh2 C16 C23 -144.4(5)
C17 Rh2 C16 C23 123.8(6)
C20 Rh2 C16 C23 54.9(5)
C21 Rh2 C16 C23 22.0(5)
Cl3 Rh2 C16 C23 -56.8(7)
C23 C16 C17 C18 2.3(10)
Rh2 C16 C17 C18 103.6(6)
C23 C16 C17 Rh2 -101.3(6)
C2 Rh2 C17 C16 -90.6(3)
C20 Rh2 C17 C16 110.1(4)
C21 Rh2 C17 C16 75.4(4)
Cl3 Rh2 C17 C16 -178.9(5)
C2 Rh2 C17 C18 148.8(5)
C16 Rh2 C17 C18 -120.6(7)
C20 Rh2 C17 C18 -10.5(5)
C21 Rh2 C17 C18 -45.2(5)
Cl3 Rh2 C17 C18 60.5(9)
C16 C17 C18 C19 -83.7(10)
Rh2 C17 C18 C19 -2.9(10)
C17 C18 C19 C20 23.4(13)
C18 C19 C20 C21 50.1(12)
C18 C19 C20 Rh2 -30.3(10)
C2 Rh2 C20 C21 179.4(4)
C16 Rh2 C20 C21 -67.2(4)
C17 Rh2 C20 C21 -102.6(4)
Cl3 Rh2 C20 C21 91.3(4)
C2 Rh2 C20 C19 -56.9(8)
C16 Rh2 C20 C19 56.5(6)
C17 Rh2 C20 C19 21.1(6)
C21 Rh2 C20 C19 123.7(7)
Cl3 Rh2 C20 C19 -145.0(5)
C19 C20 C21 C22 2.6(10)
Rh2 C20 C21 C22 100.7(6)
C19 C20 C21 Rh2 -98.1(7)
C2 Rh2 C21 C20 -179.2(6)
C16 Rh2 C21 C20 111.8(4)
C17 Rh2 C21 C20 74.9(4)
Cl3 Rh2 C21 C20 -91.0(4)
C2 Rh2 C21 C22 59.7(10)
C16 Rh2 C21 C22 -9.3(6)
C17 Rh2 C21 C22 -46.3(6)
C20 Rh2 C21 C22 -121.2(7)
Cl3 Rh2 C21 C22 147.9(6)
C20 C21 C22 C23 -86.4(10)
Rh2 C21 C22 C23 -6.1(10)
C21 C22 C23 C16 26.0(12)
C17 C16 C23 C22 48.5(11)
Rh2 C16 C23 C22 -33.0(9)
